data_7713711
loop_
_publ_author_name
'Vr\'ana, Jan'
'Ruzickova, Zdenka'
'R\%u\<zi\<cka, Ale\<s'
'Dost\'al, Libor'

_publ_section_title
;
 Synthesis and reactivity of alkali metal aluminates bearing
 bis(organoamido)phosphane ligand
;
_journal_name_full 'Dalton Transactions'
_journal_paper_doi 10.1039/D3DT01859H
_journal_year 2023
_chemical_formula_moiety 'C16 H29 Al K N2 P'
_chemical_formula_sum 'C16 H29 Al K N2 P'
_chemical_formula_weight 346.46
_space_group_crystal_system tetragonal
_space_group_IT_number 110
_space_group_name_Hall 'I 4bw -2c'
_space_group_name_H-M_alt 'I 41 c d'
_atom_sites_solution_hydrogens difmap
_audit_creation_method SHELXL-2017/1
_audit_update_record
;
2023-03-07 deposited with the CCDC.	2023-07-27 downloaded from the CCDC.
;
_cell_angle_alpha 90
_cell_angle_beta 90
_cell_angle_gamma 90
_cell_formula_units_Z 16
_cell_length_a 24.3190(3)
_cell_length_b 24.3190(3)
_cell_length_c 14.0521(4)
_cell_measurement_reflns_used 11764
_cell_measurement_temperature 150(1)
_cell_measurement_theta_max 27.5
_cell_measurement_theta_min 1
_cell_volume 8310.6(3)
_computing_cell_refinement 'COLLECT and DENZO'
_computing_data_collection 'COLLECT (Hooft, 1998) and DENZO (Otwinowski & Minor, 1997)'
_computing_data_reduction 'COLLECT and DENZO'
_computing_molecular_graphics 'PLATON (Spek, 2003)'
_computing_publication_material 'SHELXL-97 (Sheldrick, 2008)'
_computing_structure_refinement 'SHELXL-2017/1 (Sheldrick, 2017)'
_computing_structure_solution 'SIR92 (Altomare et al., 1994)'
_diffrn_ambient_temperature 150(1)
_diffrn_detector_area_resol_mean 9.091
_diffrn_measured_fraction_theta_full 0.976
_diffrn_measured_fraction_theta_max 0.951
_diffrn_measurement_device_type 'Bruker Nonius KappaCCD area detector'
_diffrn_measurement_method '\f and \w scans to fill the Ewald sphere'
_diffrn_radiation_monochromator graphite
_diffrn_radiation_source 'fine-focus sealed tube'
_diffrn_radiation_type MoK\a
_diffrn_radiation_wavelength 0.71073
_diffrn_reflns_av_R_equivalents 0.0403
_diffrn_reflns_av_unetI/netI 0.0331
_diffrn_reflns_Laue_measured_fraction_full 0.976
_diffrn_reflns_Laue_measured_fraction_max 0.951
_diffrn_reflns_limit_h_max 31
_diffrn_reflns_limit_h_min -16
_diffrn_reflns_limit_k_max 26
_diffrn_reflns_limit_k_min -31
_diffrn_reflns_limit_l_max 17
_diffrn_reflns_limit_l_min -16
_diffrn_reflns_number 11764
_diffrn_reflns_point_group_measured_fraction_full 0.932
_diffrn_reflns_point_group_measured_fraction_max 0.870
_diffrn_reflns_theta_full 25.242
_diffrn_reflns_theta_max 27.492
_diffrn_reflns_theta_min 3.132
_diffrn_standards_number 0
_exptl_absorpt_coefficient_mu 0.372
_exptl_absorpt_correction_T_max 0.864
_exptl_absorpt_correction_T_min 0.837
_exptl_absorpt_correction_type integration
_exptl_absorpt_process_details
;
Gaussian integration (Coppens, 1970)
;
_exptl_crystal_colour yellow
_exptl_crystal_density_diffrn 1.108
_exptl_crystal_description block
_exptl_crystal_F_000 2976
_exptl_crystal_size_max 0.59
_exptl_crystal_size_mid 0.51
_exptl_crystal_size_min 0.47
_refine_diff_density_max 0.276
_refine_diff_density_min -0.251
_refine_diff_density_rms 0.055
_refine_ls_abs_structure_details
;
 Flack x determined using 1522 quotients [(I+)-(I-)]/[(I+)+(I-)]
 (Parsons, Flack and Wagner, Acta Cryst. B69 (2013) 249-259).
;
_refine_ls_abs_structure_Flack 1.02(4)
_refine_ls_extinction_coef 0.0002(2)
_refine_ls_extinction_expression Fc^*^=kFc[1+0.001xFc^2^\l^3^/sin(2\q)]^-1/4^
_refine_ls_extinction_method 'SHELXL-2017/1 (Sheldrick 2017)'
_refine_ls_goodness_of_fit_ref 1.087
_refine_ls_hydrogen_treatment mixed
_refine_ls_matrix_type full
_refine_ls_number_parameters 215
_refine_ls_number_reflns 4146
_refine_ls_number_restraints 1
_refine_ls_restrained_S_all 1.087
_refine_ls_R_factor_all 0.0517
_refine_ls_R_factor_gt 0.0381
_refine_ls_shift/su_max 0.002
_refine_ls_shift/su_mean 0.000
_refine_ls_structure_factor_coef Fsqd
_refine_ls_weighting_details 'w=1/[\s^2^(Fo^2^)+(0.0540P)^2^+14.1943P] where P=(Fo^2^+2Fc^2^)/3'
_refine_ls_weighting_scheme calc
_refine_ls_wR_factor_gt 0.0955
_refine_ls_wR_factor_ref 0.1160
_reflns_Friedel_coverage 0.755
_reflns_Friedel_fraction_full 0.884
_reflns_Friedel_fraction_max 0.782
_reflns_number_gt 3707
_reflns_number_total 4146
_reflns_threshold_expression 'I > 2\s(I)'
_cod_data_source_file d3dt01859h2.cif
_cod_data_source_block ld140113K1
_cod_database_code 7713711
_shelx_shelxl_version_number 2017/1
_shelx_space_group_comment
;
The symmetry employed for this shelxl refinement is uniquely defined
by the following loop, which should always be used as a source of
symmetry information in preference to the above space-group names.
They are only intended as comments.
;

loop_
_space_group_symop_operation_xyz
'x, y, z'
'-x, -y, z'
'-y, x+1/2, z+1/4'
'y, -x+1/2, z+1/4'
'-x, y, z+1/2'
'x, -y, z+1/2'
'y+1/2, x, z+1/4'
'-y+1/2, -x, z+1/4'
'x+1/2, y+1/2, z+1/2'
'-x+1/2, -y+1/2, z+1/2'
'-y+1/2, x+1, z+3/4'
'y+1/2, -x+1, z+3/4'
'-x+1/2, y+1/2, z+1'
'x+1/2, -y+1/2, z+1'
'y+1, x+1/2, z+3/4'
'-y+1, -x+1/2, z+3/4'

loop_
_atom_site_label
_atom_site_type_symbol
_atom_site_fract_x
_atom_site_fract_y
_atom_site_fract_z
_atom_site_U_iso_or_equiv
_atom_site_adp_type
_atom_site_occupancy
_atom_site_site_symmetry_order
_atom_site_calc_flag
_atom_site_refinement_flags_posn
_atom_site_refinement_flags_adp
_atom_site_refinement_flags_occupancy
_atom_site_disorder_assembly
_atom_site_disorder_group
K1 K 0.21919(4) 0.09996(4) 0.10653(6) 0.0308(2) Uani 1 1 d . . . . .
P1 P 0.11096(4) 0.18654(4) 0.14586(7) 0.0261(2) Uani 1 1 d . . . . .
Al1 Al 0.01497(5) 0.23554(6) 0.16021(9) 0.0311(3) Uani 1 1 d . . . . .
N1 N 0.09174(13) 0.25390(14) 0.1556(2) 0.0247(6) Uani 1 1 d . . . . .
C1 C 0.14076(16) 0.17376(16) 0.2673(3) 0.0266(8) Uani 1 1 d . . . . .
N2 N 0.04555(13) 0.16493(16) 0.1555(3) 0.0335(8) Uani 1 1 d . . . . .
C2 C 0.19505(17) 0.18853(17) 0.2856(3) 0.0288(8) Uani 1 1 d . . . . .
H2 H 0.215963 0.203905 0.236959 0.035 Uiso 1 1 d R U . . .
C3 C 0.21885(18) 0.18110(17) 0.3754(3) 0.0318(9) Uani 1 1 d . . . . .
H3 H 0.255169 0.191307 0.386138 0.038 Uiso 1 1 d R U . . .
C6 C 0.11059(18) 0.15029(19) 0.3418(3) 0.0367(10) Uani 1 1 d . . . . .
H6 H 0.074181 0.140171 0.331729 0.044 Uiso 1 1 d R U . . .
C4 C 0.1880(2) 0.1582(2) 0.4477(3) 0.0381(10) Uani 1 1 d . . . . .
H4 H 0.203093 0.153440 0.507920 0.046 Uiso 1 1 d R U . . .
C7 C 0.11829(19) 0.29691(18) 0.0967(3) 0.0326(9) Uani 1 1 d . . . . .
C5 C 0.1339(2) 0.1424(2) 0.4299(3) 0.0412(11) Uani 1 1 d . . . . .
H5 H 0.113325 0.126048 0.477979 0.049 Uiso 1 1 d R U . . .
C8 C 0.1084(2) 0.2881(2) -0.0103(3) 0.0394(11) Uani 1 1 d . . . . .
H8A H 0.122880 0.252890 -0.028714 0.047 Uiso 1 1 d R U . . .
H8B H 0.126630 0.316490 -0.045683 0.047 Uiso 1 1 d R U . . .
H8C H 0.069690 0.289178 -0.023344 0.047 Uiso 1 1 d R U . . .
H21 H -0.063(4) 0.243(4) 0.277(7) 0.11(3) Uiso 1 1 d . . . . .
H20 H -0.016(2) 0.297(3) 0.294(5) 0.053(17) Uiso 1 1 d . . . . .
H19 H -0.008(3) 0.233(3) 0.344(6) 0.08(2) Uiso 1 1 d . . . . .
H18 H -0.036(3) 0.295(4) 0.048(6) 0.08(3) Uiso 1 1 d . . . . .
H17 H -0.070(3) 0.239(3) 0.056(6) 0.08(2) Uiso 1 1 d . . . . .
C15 C -0.0210(2) 0.2548(3) 0.2823(4) 0.0491(14) Uani 1 1 d . . . . .
C16 C -0.0337(2) 0.2577(3) 0.0533(4) 0.0451(13) Uani 1 1 d . . . . .
H16 H -0.018(2) 0.250(3) -0.006(5) 0.050(16) Uiso 1 1 d . . . . .
C11 C 0.0243(2) 0.1115(2) 0.1238(5) 0.0561(17) Uani 1 1 d . . . . .
C10 C 0.1804(2) 0.2981(2) 0.1137(4) 0.0487(13) Uani 1 1 d . . . . .
H10A H 0.187297 0.306185 0.179510 0.058 Uiso 1 1 d R U . . .
H10B H 0.196898 0.326005 0.074659 0.058 Uiso 1 1 d R U . . .
H10C H 0.195958 0.262986 0.098080 0.058 Uiso 1 1 d R U . . .
C9 C 0.0930(3) 0.3516(2) 0.1254(4) 0.0600(17) Uani 1 1 d . . . . .
H9A H 0.053850 0.350052 0.116811 0.072 Uiso 1 1 d R U . . .
H9B H 0.107972 0.380383 0.086482 0.072 Uiso 1 1 d R U . . .
H9C H 0.101130 0.358983 0.191051 0.072 Uiso 1 1 d R U . . .
C12 C 0.0135(3) 0.1127(3) 0.0167(5) 0.077(2) Uani 1 1 d . . . . .
H12A H -0.010846 0.142704 0.002684 0.092 Uiso 1 1 d R U . . .
H12B H -0.002996 0.078804 -0.003227 0.092 Uiso 1 1 d R U . . .
H12C H 0.047635 0.117965 -0.016527 0.092 Uiso 1 1 d R U . . .
C13 C 0.0649(3) 0.0652(2) 0.1452(6) 0.074(2) Uani 1 1 d . . . . .
H13X H 0.100036 0.073968 0.118027 0.089 Uiso 1 1 d R U . . .
H13B H 0.051546 0.031488 0.118286 0.089 Uiso 1 1 d R U . . .
H13C H 0.068565 0.061168 0.212846 0.089 Uiso 1 1 d R U . . .
C14 C -0.0307(3) 0.1028(3) 0.1756(7) 0.093(3) Uani 1 1 d . . . . .
H14A H -0.023578 0.095871 0.241692 0.111 Uiso 1 1 d R U . . .
H14B H -0.049798 0.072001 0.148513 0.111 Uiso 1 1 d R U . . .
H14C H -0.052817 0.135260 0.169312 0.111 Uiso 1 1 d R U . . .

loop_
_atom_site_aniso_label
_atom_site_aniso_U_11
_atom_site_aniso_U_22
_atom_site_aniso_U_33
_atom_site_aniso_U_23
_atom_site_aniso_U_13
_atom_site_aniso_U_12
K1 0.0345(5) 0.0341(5) 0.0239(4) 0.0008(4) 0.0051(4) 0.0040(4)
P1 0.0215(4) 0.0292(5) 0.0275(5) -0.0060(4) 0.0022(4) -0.0010(4)
Al1 0.0235(6) 0.0507(8) 0.0190(5) -0.0061(6) -0.0004(5) 0.0066(5)
N1 0.0260(15) 0.0272(16) 0.0210(15) -0.0042(14) -0.0006(14) 0.0041(13)
C1 0.0241(18) 0.0248(18) 0.031(2) -0.0023(16) 0.0017(16) 0.0041(15)
N2 0.0219(15) 0.0406(19) 0.0380(19) -0.0089(17) 0.0015(16) -0.0071(14)
C2 0.029(2) 0.0263(19) 0.031(2) -0.0003(17) 0.0005(17) 0.0020(15)
C3 0.031(2) 0.0274(19) 0.037(2) -0.0032(17) -0.0054(18) 0.0046(16)
C6 0.030(2) 0.039(2) 0.042(3) 0.006(2) 0.0074(19) 0.0032(17)
C4 0.050(3) 0.037(2) 0.027(2) 0.0000(18) -0.002(2) 0.012(2)
C7 0.041(2) 0.033(2) 0.024(2) 0.0013(18) -0.0011(18) -0.0007(18)
C5 0.041(2) 0.046(3) 0.037(2) 0.014(2) 0.011(2) 0.010(2)
C8 0.044(3) 0.054(3) 0.020(2) -0.001(2) 0.0035(19) 0.005(2)
C15 0.037(3) 0.087(4) 0.023(2) -0.006(3) 0.002(2) 0.014(3)
C16 0.030(2) 0.081(4) 0.024(2) -0.006(2) -0.0015(19) 0.007(3)
C11 0.034(2) 0.049(3) 0.085(5) -0.026(3) 0.015(3) -0.015(2)
C10 0.048(3) 0.056(3) 0.041(3) 0.018(2) -0.007(2) -0.027(2)
C9 0.110(5) 0.031(2) 0.039(3) 0.004(2) 0.012(3) 0.009(3)
C12 0.045(3) 0.096(5) 0.089(5) -0.056(5) -0.009(3) -0.009(3)
C13 0.076(4) 0.035(3) 0.110(6) -0.010(3) 0.006(4) -0.016(3)
C14 0.064(4) 0.078(5) 0.137(8) -0.036(5) 0.044(5) -0.044(4)

loop_
_atom_type_symbol
_atom_type_description
_atom_type_scat_dispersion_real
_atom_type_scat_dispersion_imag
_atom_type_scat_source
C C 0.0033 0.0016 'International Tables Vol C Tables 4.2.6.8 and 6.1.1.4'
H H 0.0000 0.0000 'International Tables Vol C Tables 4.2.6.8 and 6.1.1.4'
N N 0.0061 0.0033 'International Tables Vol C Tables 4.2.6.8 and 6.1.1.4'
P P 0.1023 0.0942 'International Tables Vol C Tables 4.2.6.8 and 6.1.1.4'
Al Al 0.0645 0.0514 'International Tables Vol C Tables 4.2.6.8 and 6.1.1.4'
K K 0.2009 0.2494 'International Tables Vol C Tables 4.2.6.8 and 6.1.1.4'

loop_
_exptl_crystal_face_index_h
_exptl_crystal_face_index_k
_exptl_crystal_face_index_l
_exptl_crystal_face_perp_dist
1 0 0 0.236
-1 0 0 0.211
0 -1 0 0.170
0 1 0 0.293
0 0 1 0.254
0 0 -1 0.226
1 0 1 0.282
1 1 0 0.321

loop_
_geom_angle_atom_site_label_1
_geom_angle_atom_site_label_2
_geom_angle_atom_site_label_3
_geom_angle
_geom_angle_site_symmetry_1
_geom_angle_site_symmetry_3
_geom_angle_publ_flag
N1 K1 C1 55.36(10) 11_544 11_544 ?
N1 K1 C15 64.74(11) 11_544 11_544 ?
C1 K1 C15 89.78(14) 11_544 11_544 ?
N1 K1 C6 73.66(11) 11_544 11_544 ?
C1 K1 C6 25.79(11) 11_544 11_544 ?
C15 K1 C6 81.72(15) 11_544 11_544 ?
N1 K1 C16 138.95(12) 11_544 8 ?
C1 K1 C16 111.28(16) 11_544 8 ?
C15 K1 C16 77.68(14) 11_544 8 ?
C6 K1 C16 85.60(16) 11_544 8 ?
N1 K1 C2 144.12(10) 11_544 . ?
C1 K1 C2 104.34(11) 11_544 . ?
C15 K1 C2 150.60(12) 11_544 . ?
C6 K1 C2 99.79(12) 11_544 . ?
C16 K1 C2 73.21(12) 8 . ?
N1 K1 C2 67.04(10) 11_544 11_544 ?
C1 K1 C2 24.37(10) 11_544 11_544 ?
C15 K1 C2 113.84(14) 11_544 11_544 ?
C6 K1 C2 42.58(11) 11_544 11_544 ?
C16 K1 C2 118.46(15) 8 11_544 ?
C2 K1 C2 84.16(12) . 11_544 ?
N1 K1 P1 111.91(7) 11_544 . ?
C1 K1 P1 121.53(8) 11_544 . ?
C15 K1 P1 140.85(14) 11_544 . ?
C6 K1 P1 136.63(9) 11_544 . ?
C16 K1 P1 107.52(12) 8 . ?
C2 K1 P1 49.44(7) . . ?
C2 K1 P1 97.93(8) 11_544 . ?
N1 K1 C1 142.63(10) 11_544 . ?
C1 K1 C1 124.71(13) 11_544 . ?
C15 K1 C1 143.40(13) 11_544 . ?
C6 K1 C1 123.28(11) 11_544 . ?
C16 K1 C1 78.27(13) 8 . ?
C2 K1 C1 23.50(10) . . ?
C2 K1 C1 101.79(10) 11_544 . ?
P1 K1 C1 31.74(7) . . ?
N1 K1 Al1 31.93(7) 11_544 11_544 ?
C1 K1 Al1 67.26(8) 11_544 11_544 ?
C15 K1 Al1 33.09(9) 11_544 11_544 ?
C6 K1 Al1 72.20(9) 11_544 11_544 ?
C16 K1 Al1 108.24(10) 8 11_544 ?
C2 K1 Al1 171.53(8) . 11_544 ?
C2 K1 Al1 87.92(8) 11_544 11_544 ?
P1 K1 Al1 135.23(4) . 11_544 ?
C1 K1 Al1 164.18(8) . 11_544 ?
N1 K1 P1 25.96(7) 11_544 11_544 ?
C1 K1 P1 29.87(8) 11_544 11_544 ?
C15 K1 P1 71.70(10) 11_544 11_544 ?
C6 K1 P1 48.38(9) 11_544 11_544 ?
C16 K1 P1 126.94(13) 8 11_544 ?
C2 K1 P1 130.60(8) . 11_544 ?
C2 K1 P1 46.50(8) 11_544 11_544 ?
P1 K1 P1 123.66(4) . 11_544 ?
C1 K1 P1 144.58(7) . 11_544 ?
Al1 K1 P1 41.73(3) 11_544 11_544 ?
N1 K1 H13X 105.0 11_544 . ?
C1 K1 H13X 157.3 11_544 . ?
C15 K1 H13X 90.9 11_544 . ?
C6 K1 H13X 172.3 11_544 . ?
C16 K1 H13X 91.0 8 . ?
C2 K1 H13X 85.7 . . ?
C2 K1 H13X 144.2 11_544 . ?
P1 K1 H13X 51.0 . . ?
C1 K1 H13X 62.4 . . ?
Al1 K1 H13X 102.5 11_544 . ?
P1 K1 H13X 130.8 11_544 . ?
N2 P1 N1 91.97(17) . . ?
N2 P1 C1 103.89(19) . . ?
N1 P1 C1 101.01(17) . . ?
N2 P1 Al1 45.18(14) . . ?
N1 P1 Al1 46.88(11) . . ?
C1 P1 Al1 110.34(13) . . ?
N2 P1 K1 123.34(14) . . ?
N1 P1 K1 144.54(12) . . ?
C1 P1 K1 75.40(12) . . ?
Al1 P1 K1 167.47(5) . . ?
N2 P1 K1 93.44(14) . 4 ?
N1 P1 K1 48.07(12) . 4 ?
C1 P1 K1 54.02(12) . 4 ?
Al1 P1 K1 66.38(4) . 4 ?
K1 P1 K1 123.99(4) . 4 ?
N2 Al1 N1 79.98(14) . . ?
N2 Al1 C15 115.0(2) . . ?
N1 Al1 C15 113.8(2) . . ?
N2 Al1 C16 117.3(2) . . ?
N1 Al1 C16 119.4(2) . . ?
C15 Al1 C16 109.1(2) . . ?
N2 Al1 P1 39.54(10) . . ?
N1 Al1 P1 40.51(10) . . ?
C15 Al1 P1 124.45(17) . . ?
C16 Al1 P1 126.45(17) . . ?
N2 Al1 K1 94.54(12) . 4 ?
N1 Al1 K1 53.11(11) . 4 ?
C15 Al1 K1 61.34(17) . 4 ?
C16 Al1 K1 146.5(2) . 4 ?
P1 Al1 K1 71.89(4) . 4 ?
C7 N1 P1 120.8(3) . . ?
C7 N1 Al1 127.3(3) . . ?
P1 N1 Al1 92.61(16) . . ?
C7 N1 K1 110.7(2) . 4 ?
P1 N1 K1 105.97(15) . 4 ?
Al1 N1 K1 94.97(13) . 4 ?
C2 C1 C6 117.7(4) . . ?
C2 C1 P1 119.3(3) . . ?
C6 C1 P1 123.0(3) . . ?
C2 C1 K1 90.7(2) . 4 ?
C6 C1 K1 82.6(3) . 4 ?
P1 C1 K1 96.11(15) . 4 ?
C2 C1 K1 74.4(2) . . ?
C6 C1 K1 124.5(3) . . ?
P1 C1 K1 72.86(12) . . ?
K1 C1 K1 152.78(14) 4 . ?
C11 N2 P1 125.8(3) . . ?
C11 N2 Al1 133.1(3) . . ?
P1 N2 Al1 95.28(18) . . ?
C1 C2 C3 121.6(4) . . ?
C1 C2 K1 82.1(2) . . ?
C3 C2 K1 121.3(3) . . ?
C1 C2 K1 64.9(2) . 4 ?
C3 C2 K1 95.9(3) . 4 ?
K1 C2 K1 140.07(14) . 4 ?
C1 C2 H2 119.2 . . ?
C3 C2 H2 119.2 . . ?
K1 C2 H2 67.2 . . ?
K1 C2 H2 108.9 4 . ?
C4 C3 C2 119.4(4) . . ?
C4 C3 H3 120.3 . . ?
C2 C3 H3 120.3 . . ?
C5 C6 C1 120.9(4) . . ?
C5 C6 K1 96.6(3) . 4 ?
C1 C6 K1 71.7(2) . 4 ?
C5 C6 H6 119.5 . . ?
C1 C6 H6 119.5 . . ?
K1 C6 H6 101.3 4 . ?
C3 C4 C5 119.5(4) . . ?
C3 C4 H4 120.3 . . ?
C5 C4 H4 120.2 . . ?
N1 C7 C9 107.0(4) . . ?
N1 C7 C10 110.9(3) . . ?
C9 C7 C10 110.0(5) . . ?
N1 C7 C8 112.3(4) . . ?
C9 C7 C8 108.6(4) . . ?
C10 C7 C8 108.0(4) . . ?
C6 C5 C4 120.8(4) . . ?
C6 C5 H5 119.5 . . ?
C4 C5 H5 119.7 . . ?
C7 C8 H8A 109.3 . . ?
C7 C8 H8B 109.5 . . ?
H8A C8 H8B 109.5 . . ?
C7 C8 H8C 109.6 . . ?
H8A C8 H8C 109.5 . . ?
H8B C8 H8C 109.5 . . ?
Al1 C15 K1 85.57(18) . 4 ?
Al1 C15 H21 108(5) . . ?
K1 C15 H21 164(5) 4 . ?
Al1 C15 H20 109(4) . . ?
K1 C15 H20 69(3) 4 . ?
H21 C15 H20 112(6) . . ?
Al1 C15 H19 116(4) . . ?
K1 C15 H19 63(4) 4 . ?
H21 C15 H19 102(6) . . ?
H20 C15 H19 109(5) . . ?
Al1 C16 K1 170.3(3) . 16_454 ?
Al1 C16 H18 111(5) . . ?
K1 C16 H18 75(5) 16_454 . ?
Al1 C16 H17 112(5) . . ?
K1 C16 H17 71(5) 16_454 . ?
H18 C16 H17 114(6) . . ?
Al1 C16 H16 111(4) . . ?
K1 C16 H16 59(4) 16_454 . ?
H18 C16 H16 100(6) . . ?
H17 C16 H16 108(6) . . ?
N2 C11 C13 111.5(4) . . ?
N2 C11 C12 109.9(5) . . ?
C13 C11 C12 108.7(5) . . ?
N2 C11 C14 106.5(5) . . ?
C13 C11 C14 111.6(6) . . ?
C12 C11 C14 108.6(6) . . ?
C7 C10 H10A 109.1 . . ?
C7 C10 H10B 109.7 . . ?
H10A C10 H10B 109.5 . . ?
C7 C10 H10C 109.6 . . ?
H10A C10 H10C 109.5 . . ?
H10B C10 H10C 109.5 . . ?
C7 C9 H9A 109.5 . . ?
C7 C9 H9B 109.4 . . ?
H9A C9 H9B 109.5 . . ?
C7 C9 H9C 109.5 . . ?
H9A C9 H9C 109.5 . . ?
H9B C9 H9C 109.5 . . ?
C11 C12 H12A 108.9 . . ?
C11 C12 H12B 110.0 . . ?
H12A C12 H12B 109.5 . . ?
C11 C12 H12C 109.5 . . ?
H12A C12 H12C 109.5 . . ?
H12B C12 H12C 109.5 . . ?
C11 C13 H13X 109.5 . . ?
C11 C13 H13B 109.5 . . ?
H13X C13 H13B 109.5 . . ?
C11 C13 H13C 109.4 . . ?
H13X C13 H13C 109.5 . . ?
H13B C13 H13C 109.5 . . ?
C11 C14 H14A 109.0 . . ?
C11 C14 H14B 110.0 . . ?
H14A C14 H14B 109.5 . . ?
C11 C14 H14C 109.4 . . ?
H14A C14 H14C 109.5 . . ?
H14B C14 H14C 109.5 . . ?

loop_
_geom_bond_atom_site_label_1
_geom_bond_atom_site_label_2
_geom_bond_distance
_geom_bond_site_symmetry_2
_geom_bond_publ_flag
K1 N1 2.905(3) 11_544 ?
K1 C1 3.055(4) 11_544 ?
K1 C15 3.185(6) 11_544 ?
K1 C6 3.191(5) 11_544 ?
K1 C16 3.249(5) 8 ?
K1 C2 3.363(4) . ?
K1 C2 3.373(4) 11_544 ?
K1 P1 3.4155(13) . ?
K1 C1 3.459(4) . ?
K1 Al1 3.6186(15) 11_544 ?
K1 P1 3.7538(13) 11_544 ?
K1 H13X 2.9702 . ?
P1 N2 1.681(3) . ?
P1 N1 1.709(3) . ?
P1 C1 1.880(4) . ?
P1 Al1 2.6287(16) . ?
Al1 N2 1.872(4) . ?
Al1 N1 1.921(3) . ?
Al1 C15 1.981(5) . ?
Al1 C16 1.987(5) . ?
N1 C7 1.482(5) . ?
C1 C2 1.392(6) . ?
C1 C6 1.400(6) . ?
N2 C11 1.468(6) . ?
C2 C3 1.400(6) . ?
C2 H2 0.9300 . ?
C3 C4 1.381(7) . ?
C3 H3 0.9299 . ?
C6 C5 1.374(7) . ?
C6 H6 0.9299 . ?
C4 C5 1.392(7) . ?
C4 H4 0.9300 . ?
C7 C9 1.521(7) . ?
C7 C10 1.530(7) . ?
C7 C8 1.538(6) . ?
C5 H5 0.9299 . ?
C8 H8A 0.9600 . ?
C8 H8B 0.9599 . ?
C8 H8C 0.9599 . ?
C15 H21 1.06(10) . ?
C15 H20 1.04(6) . ?
C15 H19 1.07(8) . ?
C16 H18 0.92(8) . ?
C16 H17 0.98(8) . ?
C16 H16 0.94(7) . ?
C11 C13 1.525(9) . ?
C11 C12 1.528(10) . ?
C11 C14 1.537(8) . ?
C10 H10A 0.9599 . ?
C10 H10B 0.9600 . ?
C10 H10C 0.9599 . ?
C9 H9A 0.9601 . ?
C9 H9B 0.9600 . ?
C9 H9C 0.9600 . ?
C12 H12A 0.9600 . ?
C12 H12B 0.9600 . ?
C12 H12C 0.9601 . ?
C13 H13X 0.9602 . ?
C13 H13B 0.9601 . ?
C13 H13C 0.9599 . ?
C14 H14A 0.9601 . ?
C14 H14B 0.9600 . ?
C14 H14C 0.9600 . ?
